data_7110374
loop_
_publ_author_name
'Loeb, Stephen J.'
'Wisner, James A.'

_publ_section_title
;
 1,2-Bis(4,4&#x2032;-dipyridinium)ethane: a versatile dication for the
 formation of [2]rotaxanes with dibenzo-24-crown-8 ether
;
_journal_issue 24
_journal_name_full 'Chemical Communications'
_journal_page_first 2757
_journal_paper_doi 10.1039/a807449f
_journal_year 1998
_chemical_formula_sum 'C86 H86 B4 F16 N4 O8 Pd2 S4'
_chemical_formula_weight 1991.87
_chemical_name_systematic
; 
 ? 
;
_space_group_IT_number 7
_symmetry_cell_setting monoclinic
_symmetry_space_group_name_Hall 'P -2yc'
_symmetry_space_group_name_H-M 'P 1 c 1'
_atom_sites_solution_hydrogens geom
_atom_sites_solution_primary direct
_atom_sites_solution_secondary difmap
_audit_creation_method SHELXL
_cell_angle_alpha 90.00
_cell_angle_beta 116.800(1)
_cell_angle_gamma 90.00
_cell_formula_units_Z 2
_cell_length_a 17.8929(3)
_cell_length_b 14.3181(2)
_cell_length_c 19.4361(3)
_cell_measurement_reflns_used 'reflections from 60 data frames'
_cell_measurement_temperature 298(2)
_cell_measurement_theta_max 28.3
_cell_measurement_theta_min 1.5
_cell_volume 4444.52(13)
_computing_cell_refinement 'Siemens SAINT'
_computing_data_collection 'Siemens SMART'
_computing_data_reduction 'Siemens SHELXTL XPREP'
_computing_molecular_graphics 'Siemens SHELXTL XP'
_computing_publication_material 'Siemens SHELXTL XCIF'
_computing_structure_refinement 'SHELXL-93 (Sheldrick, 1993)'
_computing_structure_solution 'SHELXS-86 (Sheldrick, 1990)'
_diffrn_ambient_temperature 298(2)
_diffrn_measurement_device 'Siemens SMART CCD'
_diffrn_measurement_method 'hemisphere scans'
_diffrn_radiation_monochromator graphite
_diffrn_radiation_source 'fine-focus sealed tube'
_diffrn_radiation_type MoK\a
_diffrn_radiation_wavelength 0.71073
_diffrn_reflns_av_R_equivalents 0.0500
_diffrn_reflns_av_sigmaI/netI 0.0836
_diffrn_reflns_limit_h_max 23
_diffrn_reflns_limit_h_min -23
_diffrn_reflns_limit_k_max 12
_diffrn_reflns_limit_k_min -19
_diffrn_reflns_limit_l_max 25
_diffrn_reflns_limit_l_min -25
_diffrn_reflns_number 19889
_diffrn_reflns_theta_max 24.00
_diffrn_reflns_theta_min 1.27
_diffrn_standards_decay_% <1
_diffrn_standards_number '50 standard frames at start and end'
_exptl_absorpt_coefficient_mu 0.589
_exptl_absorpt_correction_T_max 0.15256
_exptl_absorpt_correction_T_min 0.09923
_exptl_absorpt_correction_type empirical
_exptl_crystal_colour yellow
_exptl_crystal_density_diffrn 1.488
_exptl_crystal_description block
_exptl_crystal_F_000 2028
_exptl_crystal_size_max 0.32
_exptl_crystal_size_mid 0.30
_exptl_crystal_size_min 0.26
_refine_diff_density_max 0.834
_refine_diff_density_min -0.407
_refine_diff_density_rms 0.070
_refine_ls_abs_structure_details 'Flack H D (1983), Acta Cryst. A39, 876-881'
_refine_ls_abs_structure_Flack 0.23(5)
_refine_ls_extinction_method none
_refine_ls_goodness_of_fit_all 0.974
_refine_ls_goodness_of_fit_obs 1.074
_refine_ls_hydrogen_treatment idealized
_refine_ls_matrix_type full
_refine_ls_number_parameters 1111
_refine_ls_number_reflns 11599
_refine_ls_number_restraints 534
_refine_ls_restrained_S_all 1.036
_refine_ls_restrained_S_obs 1.115
_refine_ls_R_factor_all 0.0977
_refine_ls_R_factor_obs 0.0569
_refine_ls_shift/esd_max -0.768
_refine_ls_shift/esd_mean 0.079
_refine_ls_structure_factor_coef Fsqd
_refine_ls_weighting_details 'w=1/[\s^2^(Fo^2^)+(0.0675P)^2^+0.0000P] where P=(Fo^2^+2Fc^2^)/3'
_refine_ls_weighting_scheme calc
_refine_ls_wR_factor_all 0.1431
_refine_ls_wR_factor_obs 0.1198
_reflns_number_observed 7492
_reflns_number_total 11604
_reflns_observed_criterion >2sigma(I)
_cod_data_source_file 807449fsup1.cif
_cod_data_source_block 4
_cod_depositor_comments
;
The following automatic conversions were performed:

'_symmetry_cell_setting' value 'Monoclinic' changed to 'monoclinic'
according to /home/saulius/struct/CIF-dictionaries/cif_core.dic
dictionary named 'cif_core.dic' version 2.4.2 from 2011-04-26.

Automatic conversion script
Id: cif_fix_values 1891 2012-01-12 08:04:46Z andrius 

The following automatic conversions were performed:

'_refine_ls_weighting_scheme' value 'calc
w=1/[\s^2^(Fo^2^)+(0.0675P)^2^+0.0000P] where P=(Fo^2^+2Fc^2^)/3' was
changed to 'calc'. New tag '_refine_ls_weighting_details' was
created. The value of the new tag was set to
'w=1/[\s^2^(Fo^2^)+(0.0675P)^2^+0.0000P] where P=(Fo^2^+2Fc^2^)/3'.

Automatic conversion script
Id: cif_fix_values 3143 2015-03-26 13:38:13Z robertas 
;
_cod_original_cell_volume 4444.5(1)
_cod_original_sg_symbol_H-M Pc
_cod_database_code 7110374

loop_
_symmetry_equiv_pos_as_xyz
'x, y, z'
'x, -y, z+1/2'

loop_
_atom_site_aniso_label
_atom_site_aniso_U_11
_atom_site_aniso_U_22
_atom_site_aniso_U_33
_atom_site_aniso_U_23
_atom_site_aniso_U_13
_atom_site_aniso_U_12
Pd1 0.0576(10) 0.0429(9) 0.0637(11) 0.0035(8) 0.0281(8) -0.0016(7)
Pd2 0.0729(11) 0.0389(8) 0.0708(11) 0.0031(8) 0.0411(9) -0.0025(7)
S1 0.078(4) 0.063(4) 0.084(4) 0.013(3) 0.042(4) -0.007(3)
S2 0.077(4) 0.057(3) 0.064(4) 0.004(3) 0.044(3) 0.013(3)
S3 0.074(4) 0.049(3) 0.067(4) -0.005(3) 0.029(3) 0.003(3)
S4 0.064(4) 0.055(3) 0.062(4) 0.007(3) 0.022(3) 0.000(3)
O1 0.085(11) 0.103(11) 0.078(11) 0.035(8) 0.044(9) 0.031(8)
O2 0.078(10) 0.063(9) 0.062(9) 0.035(7) 0.018(7) 0.002(7)
O3 0.098(12) 0.045(7) 0.060(9) -0.009(6) 0.027(8) -0.033(7)
O4 0.063(10) 0.087(10) 0.070(10) 0.016(8) 0.027(8) 0.008(7)
O5 0.109(12) 0.051(7) 0.041(7) 0.009(5) 0.034(8) 0.009(7)
O6 0.123(13) 0.077(10) 0.085(11) 0.022(8) 0.071(10) 0.007(9)
O7 0.069(10) 0.119(11) 0.057(9) -0.004(7) 0.034(8) 0.008(8)
O8 0.105(12) 0.048(7) 0.042(8) 0.010(6) 0.032(8) 0.004(7)
N1 0.067(10) 0.045(8) 0.034(8) 0.009(6) 0.011(7) 0.011(6)
N2 0.092(12) 0.009(5) 0.056(10) 0.003(6) 0.035(9) -0.017(6)
N3 0.062(10) 0.083(10) 0.038(9) -0.013(7) 0.023(8) -0.004(7)
N4 0.078(10) 0.037(7) 0.087(11) -0.020(7) 0.064(9) -0.026(6)
B1 0.113(11) 0.065(9) 0.055(9) 0.018(7) 0.063(9) 0.034(10)
F1 0.105(8) 0.102(8) 0.142(12) 0.005(8) 0.066(8) 0.019(7)
F2 0.167(12) 0.066(6) 0.095(9) 0.006(6) 0.066(9) -0.011(7)
F3 0.124(9) 0.136(10) 0.048(6) 0.015(5) 0.045(6) 0.015(8)
F4 0.154(11) 0.067(6) 0.085(8) -0.030(6) 0.072(8) -0.019(7)
B2 0.071(10) 0.089(12) 0.064(11) -0.025(7) 0.020(8) -0.057(10)
F5 0.061(6) 0.170(11) 0.070(8) 0.007(7) 0.010(5) -0.024(7)
F6 0.144(11) 0.082(7) 0.106(10) 0.002(6) 0.047(9) -0.029(7)
F7 0.061(6) 0.116(8) 0.074(7) -0.016(6) 0.014(5) -0.005(6)
F8 0.125(11) 0.096(8) 0.069(7) -0.011(6) 0.009(7) 0.020(7)
B3 0.294(20) 0.072(9) 0.096(9) 0.030(8) 0.134(13) 0.057(12)
F9 0.245(13) 0.183(11) 0.146(11) 0.011(9) -0.026(9) 0.029(9)
F10 0.463(24) 0.088(6) 0.308(18) -0.001(8) 0.316(18) -0.011(9)
F11 0.256(14) 0.250(13) 0.067(5) 0.024(6) 0.064(7) 0.125(11)
F12 0.476(21) 0.078(7) 0.277(16) 0.014(9) 0.308(18) 0.013(10)
B4 0.689(42) 0.037(13) 0.427(38) -0.042(13) 0.430(24) -0.001(15)
F13 0.938(54) 0.161(15) 0.594(38) -0.078(21) 0.639(38) 0.020(24)
F14 0.585(34) 0.238(21) 0.520(33) -0.134(20) 0.456(28) -0.068(20)
F15 0.671(40) 0.091(10) 0.406(28) -0.047(12) 0.405(29) -0.035(15)
F16 0.778(46) 0.357(30) 0.412(31) 0.113(22) 0.438(29) 0.091(27)
C1 0.087(16) 0.045(11) 0.108(17) 0.025(11) 0.078(14) 0.014(10)
C2 0.122(18) 0.045(11) 0.069(14) -0.014(10) 0.059(14) -0.025(11)
C3 0.130(20) 0.017(7) 0.133(18) 0.001(8) 0.096(17) -0.017(9)
C4 0.052(12) 0.052(12) 0.139(18) -0.025(11) 0.028(12) -0.034(9)
C5 0.020(7) 0.100(16) 0.100(13) -0.024(10) 0.008(7) 0.005(8)
C6 0.022(8) 0.036(7) 0.083(11) -0.003(7) 0.023(8) -0.024(6)
C7 0.046(9) 0.044(8) 0.109(14) -0.004(8) 0.038(10) -0.010(6)
C8 0.110(17) 0.038(10) 0.060(12) 0.011(8) 0.029(12) 0.009(9)
C9 0.073(13) 0.031(8) 0.077(14) 0.010(8) 0.035(11) 0.003(7)
C10 0.109(15) 0.082(11) 0.114(16) 0.000(10) 0.081(13) 0.021(10)
C11 0.261(37) 0.217(32) 0.200(32) 0.104(25) 0.163(29) 0.184(29)
C12 0.061(11) 0.090(16) 0.124(21) 0.004(14) 0.025(12) 0.045(10)
C13 0.098(21) 0.075(16) 0.160(28) 0.028(16) 0.042(20) 0.014(14)
C14 0.091(15) 0.081(15) 0.145(20) -0.038(13) 0.078(15) -0.028(11)
C15 0.073(12) 0.058(10) 0.037(9) -0.010(7) 0.000(8) 0.013(8)
C16 0.187(32) 0.071(18) 0.144(27) -0.031(16) 0.102(26) -0.023(18)
C17 0.054(15) 0.168(26) 0.101(20) -0.089(18) -0.060(14) 0.056(16)
C18 0.121(28) 0.143(27) 0.161(35) -0.057(23) 0.083(25) -0.039(20)
C19 0.083(16) 0.062(10) 0.138(20) 0.013(11) 0.045(14) 0.018(10)
C20 0.052(11) 0.113(14) 0.098(14) 0.024(10) 0.059(10) 0.031(9)
C21 0.086(13) 0.037(9) 0.069(14) 0.006(9) 0.049(11) -0.031(9)
C22 0.134(19) 0.056(12) 0.078(13) -0.003(9) 0.088(14) -0.012(11)
C23 0.083(12) 0.030(9) 0.107(16) 0.008(9) 0.067(12) 0.000(8)
C24 0.065(11) 0.077(12) 0.022(8) -0.031(7) 0.003(7) -0.033(9)
C25 0.074(12) 0.056(10) 0.025(8) -0.017(7) -0.007(7) 0.008(8)
C26 0.133(18) 0.053(11) 0.045(11) -0.024(8) 0.053(12) -0.004(11)
C27 0.062(10) 0.048(9) 0.036(8) 0.018(7) 0.026(8) 0.006(7)
C28 0.032(7) 0.033(8) 0.034(9) -0.004(6) -0.004(7) -0.020(6)
C29 0.090(13) 0.063(12) 0.038(10) -0.013(8) 0.021(9) -0.018(8)
C30 0.106(17) 0.055(12) 0.060(13) 0.024(9) 0.054(13) 0.005(11)
C31 0.116(15) 0.038(9) 0.037(9) -0.010(7) 0.037(10) -0.001(9)
C32 0.060(10) 0.040(10) 0.090(14) -0.002(8) 0.038(10) -0.035(9)
C33 0.083(12) 0.049(9) 0.025(8) 0.020(6) 0.006(7) -0.013(8)
C34 0.099(16) 0.041(10) 0.042(10) -0.017(7) 0.013(10) -0.034(10)
C35 0.040(8) 0.027(7) 0.042(9) 0.010(6) 0.017(7) -0.007(6)
C36 0.086(13) 0.041(9) 0.073(13) -0.032(8) 0.044(11) -0.035(8)
C37 0.151(20) 0.039(10) 0.079(15) 0.019(9) 0.072(15) 0.019(11)
C38 0.064(10) 0.034(8) 0.022(8) -0.007(6) 0.013(7) 0.000(7)
C39 0.112(14) 0.029(8) 0.105(15) 0.019(8) 0.093(13) 0.009(8)
C40 0.085(11) 0.042(8) 0.104(13) -0.021(7) 0.077(11) -0.029(7)
C41 0.126(19) 0.057(12) 0.070(14) -0.004(10) 0.062(14) 0.014(12)
C42 0.077(13) 0.033(10) 0.054(12) -0.010(7) 0.015(9) -0.010(8)
C43 0.064(13) 0.033(9) 0.066(12) -0.006(8) 0.031(10) -0.017(8)
C44 0.101(16) 0.049(10) 0.106(15) 0.022(9) 0.064(13) 0.013(9)
C45 0.142(16) 0.032(7) 0.101(13) -0.007(8) 0.085(12) -0.040(8)
C46 0.159(24) 0.062(13) 0.170(25) 0.026(13) 0.143(22) 0.007(14)
C47 0.061(14) 0.099(17) 0.104(16) 0.035(12) 0.041(12) 0.028(12)
C48 0.030(9) 0.068(13) 0.096(15) 0.010(11) 0.040(10) 0.004(8)
C49 0.098(17) 0.047(11) 0.112(17) -0.004(10) 0.079(15) -0.007(10)
C50 0.097(15) 0.088(14) 0.144(20) 0.063(13) 0.028(14) -0.023(11)
C51 0.124(17) 0.032(7) 0.095(16) 0.009(8) 0.086(15) 0.030(8)
C52 0.039(10) 0.080(12) 0.039(10) -0.002(9) -0.007(8) 0.031(8)
C53 0.114(20) 0.088(13) 0.109(15) -0.021(10) 0.070(15) 0.000(12)
C54 0.127(22) 0.090(15) 0.198(31) -0.025(18) 0.106(22) 0.023(14)
C55 0.111(25) 0.176(27) 0.206(39) -0.063(26) 0.129(28) -0.018(19)
C56 0.105(20) 0.066(12) 0.117(21) -0.019(11) 0.001(15) 0.028(11)
C57 0.079(14) 0.100(15) 0.044(12) 0.006(10) 0.022(11) 0.013(11)
C58 0.202(28) 0.164(22) 0.138(22) 0.114(17) 0.120(22) 0.119(20)
C59 0.123(19) 0.128(20) 0.130(22) -0.024(17) 0.073(17) 0.019(15)
C60 0.214(32) 0.089(17) 0.199(34) -0.044(20) 0.117(26) -0.036(17)
C61 0.120(20) 0.037(11) 0.098(16) -0.015(10) 0.020(14) -0.033(12)
C62 0.131(17) 0.058(11) 0.040(9) 0.008(7) 0.022(10) -0.026(10)
C63 0.110(18) 0.041(11) 0.061(14) -0.006(9) 0.030(13) -0.006(10)
C64 0.075(12) 0.050(10) 0.100(14) 0.016(9) 0.049(12) 0.001(8)
C65 0.215(34) 0.079(17) 0.085(19) 0.034(14) 0.056(20) 0.032(19)
C66 0.095(16) 0.053(12) 0.187(29) 0.002(13) 0.081(18) -0.011(10)
C67 0.113(19) 0.068(13) 0.062(12) -0.013(10) 0.032(13) 0.010(12)
C68 0.095(16) 0.033(9) 0.119(19) 0.017(10) 0.072(14) 0.003(9)
C69 0.089(12) 0.071(9) 0.095(14) -0.037(10) 0.037(11) -0.022(8)
C70 0.115(18) 0.174(21) 0.199(27) 0.148(20) 0.098(19) 0.102(16)
C71 0.145(22) 0.080(13) 0.048(11) 0.025(9) 0.032(12) -0.033(12)
C72 0.089(18) 0.102(16) 0.116(19) 0.009(13) 0.058(16) 0.014(13)
C73 0.090(17) 0.092(16) 0.096(17) -0.001(12) 0.066(15) 0.010(12)
C74 0.083(14) 0.078(13) 0.056(14) 0.025(10) 0.031(11) 0.036(11)
C75 0.077(14) 0.071(13) 0.059(13) 0.020(10) 0.048(12) 0.033(11)
C76 0.124(19) 0.070(13) 0.049(11) 0.006(9) 0.036(11) 0.015(12)
C77 0.086(13) 0.058(11) 0.089(16) -0.019(10) 0.038(12) -0.027(10)
C78 0.156(25) 0.105(20) 0.067(15) -0.032(13) 0.032(15) -0.033(16)
C79 0.080(17) 0.122(21) 0.073(16) 0.000(13) 0.004(14) 0.007(14)
C80 0.076(15) 0.096(16) 0.036(10) -0.006(10) 0.022(10) 0.024(12)
C81 0.129(16) 0.208(20) 0.181(20) 0.181(18) 0.133(16) 0.121(15)
C82 0.129(16) 0.032(6) 0.068(9) 0.002(6) 0.021(10) -0.012(8)
C83 0.061(12) 0.097(13) 0.072(14) 0.004(10) 0.021(10) -0.007(9)
C84 0.127(19) 0.076(12) 0.021(8) -0.017(7) 0.020(10) -0.050(12)
C85 0.134(21) 0.059(11) 0.025(9) 0.004(8) 0.018(11) -0.007(11)
C86 0.110(17) 0.077(14) 0.078(15) -0.009(11) 0.062(14) -0.030(11)

loop_
_atom_site_label
_atom_site_type_symbol
_atom_site_fract_x
_atom_site_fract_y
_atom_site_fract_z
_atom_site_U_iso_or_equiv
_atom_site_thermal_displace_type
_atom_site_occupancy
_atom_site_calc_flag
_atom_site_refinement_flags
_atom_site_disorder_group
Pd1 Pd 0.10380(5) -0.39157(9) 0.23010(5) 0.0545(4) Uani 1 d . .
Pd2 Pd 0.81511(5) 0.89159(10) 0.35103(5) 0.0576(4) Uani 1 d . .
S1 S -0.0078(4) -0.3518(4) 0.1154(4) 0.073(2) Uani 1 d . .
S2 S 0.1960(4) -0.4560(4) 0.3439(3) 0.0613(15) Uani 1 d . .
S3 S 0.7208(4) 0.9581(4) 0.2359(3) 0.065(2) Uani 1 d . .
S4 S 0.9263(4) 0.8528(4) 0.4655(3) 0.062(2) Uani 1 d . .
O1 O 0.2354(10) 0.2763(11) 0.2180(9) 0.086(5) Uani 1 d . .
O2 O 0.3115(9) 0.3308(9) 0.1266(8) 0.072(4) Uani 1 d . .
O3 O 0.4585(10) 0.3127(8) 0.1003(8) 0.071(4) Uani 1 d . .
O4 O 0.6237(9) 0.2899(10) 0.2211(9) 0.074(4) Uani 1 d . .
O5 O 0.6844(10) 0.2334(9) 0.3624(7) 0.067(4) Uani 1 d . .
O6 O 0.6027(11) 0.1729(10) 0.4547(10) 0.086(5) Uani 1 d . .
O7 O 0.4660(10) 0.1903(10) 0.4796(8) 0.079(4) Uani 1 d . .
O8 O 0.2889(9) 0.2080(8) 0.3571(8) 0.066(4) Uani 1 d . .
N1 N 0.1671(9) -0.2584(9) 0.2424(8) 0.053(4) Uani 1 d . .
N2 N 0.4097(11) 0.1306(7) 0.2650(9) 0.052(4) Uani 1 d . .
N3 N 0.5006(11) 0.3727(11) 0.3088(9) 0.061(4) Uani 1 d . .
N4 N 0.7529(10) 0.7637(9) 0.3433(9) 0.057(4) Uani 1 d . .
B1 B 0.7064(10) -0.5640(9) 0.5918(8) 0.069(5) Uani 1 d DU -1
F1 F 0.6288(7) -0.5620(8) 0.5895(8) 0.112(4) Uani 1 d DU -1
F2 F 0.7209(10) -0.4810(7) 0.5661(8) 0.107(4) Uani 1 d DU -1
F3 F 0.7663(7) -0.5818(9) 0.6648(5) 0.100(4) Uani 1 d DU -1
F4 F 0.7086(9) -0.6339(7) 0.5447(7) 0.095(4) Uani 1 d DU -1
B2 B 0.2147(9) 0.0617(11) -0.0101(9) 0.079(5) Uani 1 d DU -1
F5 F 0.2890(6) 0.0663(9) -0.0123(7) 0.107(4) Uani 1 d DU -1
F6 F 0.2059(10) -0.0238(8) 0.0184(8) 0.114(5) Uani 1 d DU -1
F7 F 0.1511(6) 0.0725(9) -0.0835(6) 0.090(3) Uani 1 d DU -1
F8 F 0.2081(9) 0.1288(8) 0.0375(7) 0.110(5) Uani 1 d DU -1
B3 B 0.2787(12) 0.6212(11) 0.0827(9) 0.137(6) Uani 1 d DU -1
F9 F 0.3466(8) 0.5719(10) 0.1219(7) 0.234(7) Uani 1 d DU -1
F10 F 0.2865(13) 0.7155(8) 0.0870(10) 0.233(8) Uani 1 d DU -1
F11 F 0.2463(9) 0.5982(10) 0.0102(5) 0.194(6) Uani 1 d DU -1
F12 F 0.2213(13) 0.6029(9) 0.1106(11) 0.224(8) Uani 1 d DU -1
B4 B 0.6652(17) 0.8654(14) 0.5104(15) 0.317(13) Uani 1 d DU -1
F13 F 0.6272(19) 0.9189(13) 0.5379(17) 0.454(18) Uani 1 d DU -1
F14 F 0.6075(15) 0.8111(16) 0.4546(15) 0.370(14) Uani 1 d DU -1
F15 F 0.7051(17) 0.9159(12) 0.4788(15) 0.328(13) Uani 1 d DU -1
F16 F 0.7225(17) 0.8077(18) 0.5632(14) 0.451(15) Uani 1 d DU -1
C1 C 0.0359(15) -0.5142(13) 0.2153(14) 0.067(6) Uani 1 d . .
C2 C 0.0803(15) -0.5835(13) 0.2655(12) 0.072(7) Uani 1 d . .
C3 C 0.0301(16) -0.6713(10) 0.2557(14) 0.079(7) Uani 1 d . .
H3A H 0.0539(16) -0.7233(10) 0.2865(14) 0.095 Uiso 1 calc R .
C4 C -0.0516(12) -0.6725(13) 0.2004(13) 0.087(7) Uani 1 d . .
H4A H -0.0847(12) -0.7256(13) 0.1912(13) 0.104 Uiso 1 calc R .
C5 C -0.0818(10) -0.5932(15) 0.1598(12) 0.081(7) Uani 1 d . .
H5A H -0.1387(10) -0.5907(15) 0.1261(12) 0.097 Uiso 1 calc R .
C6 C -0.0401(10) -0.5254(11) 0.1642(11) 0.047(4) Uani 1 d . .
C7 C -0.0851(11) -0.4465(12) 0.1121(13) 0.065(5) Uani 1 d . .
H7A H -0.1250(11) -0.4199(12) 0.1276(13) 0.078 Uiso 1 calc R .
H7B H -0.1158(11) -0.4694(12) 0.0597(13) 0.078 Uiso 1 calc R .
C8 C 0.1715(14) -0.5829(12) 0.3207(12) 0.073(6) Uani 1 d . .
H8A H 0.2045(14) -0.6089(12) 0.2971(12) 0.088 Uiso 1 calc R .
H8B H 0.1822(14) -0.6184(12) 0.3667(12) 0.088 Uiso 1 calc R .
C9 C -0.0526(13) -0.2426(11) 0.1283(12) 0.060(5) Uani 1 d . .
C10 C -0.0774(14) -0.2391(15) 0.1851(13) 0.090(6) Uani 1 d . .
H10A H -0.0820(14) -0.2903(15) 0.2124(13) 0.108 Uiso 1 calc R .
C11 C -0.0959(22) -0.1410(23) 0.1966(19) 0.204(19) Uani 1 d . .
H11A H -0.0934(22) -0.1236(23) 0.2437(19) 0.245 Uiso 1 calc R .
C12 C -0.1156(13) -0.0788(16) 0.1426(17) 0.098(8) Uani 1 d . .
H12A H -0.1500(13) -0.0288(16) 0.1400(17) 0.117 Uiso 1 calc R .
C13 C -0.0877(18) -0.0865(18) 0.0935(19) 0.117(11) Uani 1 d . .
H13A H -0.0865(18) -0.0351(18) 0.0647(19) 0.141 Uiso 1 calc R .
C14 C -0.0595(14) -0.1709(16) 0.0834(15) 0.096(8) Uani 1 d . .
H14A H -0.0446(14) -0.1783(16) 0.0436(15) 0.115 Uiso 1 calc R .
C15 C 0.2970(13) -0.4435(13) 0.3614(11) 0.065(6) Uani 1 d . .
C16 C 0.3598(23) -0.4852(17) 0.4320(19) 0.124(11) Uani 1 d . .
H16A H 0.3462(23) -0.5228(17) 0.4637(19) 0.148 Uiso 1 calc R .
C17 C 0.4507(15) -0.4623(22) 0.4501(16) 0.143(15) Uani 1 d . .
H17A H 0.4950(15) -0.4826(22) 0.4957(16) 0.172 Uiso 1 calc R .
C18 C 0.4654(22) -0.4093(22) 0.3955(21) 0.134(14) Uani 1 d . .
H18A H 0.5189(22) -0.3896(22) 0.4055(21) 0.161 Uiso 1 calc R .
C19 C 0.4040(16) -0.3910(13) 0.3345(17) 0.096(7) Uani 1 d . .
H19A H 0.4167(16) -0.3657(13) 0.2970(17) 0.115 Uiso 1 calc R .
C20 C 0.3254(12) -0.4006(13) 0.3132(12) 0.078(6) Uani 1 d . .
H20A H 0.2869(12) -0.3787(13) 0.2652(12) 0.094 Uiso 1 calc R .
C21 C 0.1967(12) -0.2152(11) 0.3023(12) 0.059(5) Uani 1 d . .
H21A H 0.1855(12) -0.2368(11) 0.3418(12) 0.071 Uiso 1 calc R .
C22 C 0.2474(15) -0.1340(13) 0.3170(12) 0.074(7) Uani 1 d . .
H22A H 0.2738(15) -0.1067(13) 0.3656(12) 0.089 Uiso 1 calc R .
C23 C 0.2550(13) -0.0971(11) 0.2520(13) 0.064(6) Uani 1 d . .
C24 C 0.2246(11) -0.1543(12) 0.1853(8) 0.061(5) Uani 1 d . .
H24A H 0.2371(11) -0.1421(12) 0.1446(8) 0.073 Uiso 1 calc R .
C25 C 0.1776(12) -0.2256(12) 0.1843(9) 0.063(6) Uani 1 d . .
H25A H 0.1488(12) -0.2560(12) 0.1373(9) 0.075 Uiso 1 calc R .
C26 C 0.3102(15) -0.0203(13) 0.2578(11) 0.072(6) Uani 1 d . .
C27 C 0.2944(11) 0.0450(11) 0.1963(9) 0.047(4) Uani 1 d . .
H27A H 0.2477(11) 0.0350(11) 0.1493(9) 0.057 Uiso 1 calc R .
C28 C 0.3426(8) 0.1191(9) 0.2028(9) 0.040(4) Uani 1 d . .
H28A H 0.3274(8) 0.1615(9) 0.1625(9) 0.048 Uiso 1 calc R .
C29 C 0.4300(14) 0.0789(13) 0.3240(11) 0.067(5) Uani 1 d . .
H29A H 0.4776(14) 0.0941(13) 0.3690(11) 0.080 Uiso 1 calc R .
C30 C 0.3825(14) -0.0015(12) 0.3238(12) 0.067(6) Uani 1 d . .
H30A H 0.3998(14) -0.0399(12) 0.3669(12) 0.081 Uiso 1 calc R .
C31 C 0.4708(13) 0.2025(11) 0.2725(10) 0.063(5) Uani 1 d . .
H31A H 0.4666(13) 0.2181(11) 0.2223(10) 0.075 Uiso 1 calc R .
H31B H 0.5271(13) 0.1806(11) 0.3052(10) 0.075 Uiso 1 calc R .
C32 C 0.4508(11) 0.2874(11) 0.3083(11) 0.061(5) Uani 1 d . .
H32A H 0.4623(11) 0.2727(11) 0.3608(11) 0.074 Uiso 1 calc R .
H32B H 0.3916(11) 0.3015(11) 0.2797(11) 0.074 Uiso 1 calc R .
C33 C 0.4796(14) 0.4304(13) 0.2443(10) 0.059(5) Uani 1 d . .
H33A H 0.4301(14) 0.4217(13) 0.1994(10) 0.071 Uiso 1 calc R .
C34 C 0.5336(13) 0.4987(11) 0.2498(11) 0.068(6) Uani 1 d . .
H34A H 0.5221(13) 0.5355(11) 0.2068(11) 0.081 Uiso 1 calc R .
C35 C 0.6040(9) 0.5157(9) 0.3157(9) 0.037(4) Uani 1 d . .
C36 C 0.6286(12) 0.4620(11) 0.3778(11) 0.064(6) Uani 1 d . .
H36A H 0.6793(12) 0.4716(11) 0.4213(11) 0.076 Uiso 1 calc R .
C37 C 0.5743(16) 0.3906(12) 0.3741(13) 0.082(7) Uani 1 d . .
H37A H 0.5881(16) 0.3533(12) 0.4173(13) 0.099 Uiso 1 calc R .
C38 C 0.6551(11) 0.6044(10) 0.3256(9) 0.043(4) Uani 1 d . .
C39 C 0.6935(12) 0.6467(10) 0.3922(11) 0.066(6) Uani 1 d . .
H39A H 0.6912(12) 0.6201(10) 0.4349(11) 0.079 Uiso 1 calc R .
C40 C 0.7404(11) 0.7348(11) 0.4025(10) 0.064(5) Uani 1 d . .
H40A H 0.7603(11) 0.7686(11) 0.4483(10) 0.077 Uiso 1 calc R .
C41 C 0.7165(15) 0.7074(13) 0.2742(12) 0.077(7) Uani 1 d . .
H41A H 0.7234(15) 0.7262(13) 0.2317(12) 0.093 Uiso 1 calc R .
C42 C 0.6728(12) 0.6287(11) 0.2689(11) 0.060(6) Uani 1 d . .
H42A H 0.6550(12) 0.5913(11) 0.2252(11) 0.072 Uiso 1 calc R .
C43 C 0.8736(13) 1.0082(11) 0.3621(12) 0.054(5) Uani 1 d . .
C44 C 0.9586(16) 1.0085(13) 0.4173(14) 0.079(6) Uani 1 d . .
C45 C 1.0069(13) 1.1078(11) 0.4293(12) 0.080(7) Uani 1 d . .
H45A H 1.0598(13) 1.1191(11) 0.4693(12) 0.096 Uiso 1 calc R .
C46 C 0.9608(17) 1.1753(15) 0.3732(15) 0.104(10) Uani 1 d . .
H46A H 0.9863(17) 1.2319(15) 0.3730(15) 0.125 Uiso 1 calc R .
C47 C 0.8790(14) 1.1600(15) 0.3184(14) 0.086(7) Uani 1 d . .
H47A H 0.8532(14) 1.2073(15) 0.2825(14) 0.104 Uiso 1 calc R .
C48 C 0.8362(10) 1.0878(14) 0.3127(12) 0.061(6) Uani 1 d . .
C49 C 0.7490(14) 1.0776(13) 0.2558(13) 0.074(7) Uani 1 d . .
H49A H 0.7402(14) 1.1090(13) 0.2086(13) 0.089 Uiso 1 calc R .
H49B H 0.7132(14) 1.1070(13) 0.2750(13) 0.089 Uiso 1 calc R .
C50 C 1.0056(15) 0.9282(15) 0.4671(16) 0.120(9) Uani 1 d . .
H50A H 1.0418(15) 0.9489(15) 0.5192(16) 0.144 Uiso 1 calc R .
H50B H 1.0393(15) 0.8973(15) 0.4464(16) 0.144 Uiso 1 calc R .
C51 C 0.6092(15) 0.9564(12) 0.2115(13) 0.070(7) Uani 1 d . .
C52 C 0.5552(11) 0.9852(12) 0.1452(10) 0.062(5) Uani 1 d . .
H52A H 0.5742(11) 1.0127(12) 0.1126(10) 0.075 Uiso 1 calc R .
C53 C 0.4752(18) 0.9774(15) 0.1216(14) 0.096(7) Uani 1 d . .
H53A H 0.4393(18) 1.0060(15) 0.0755(14) 0.115 Uiso 1 calc R .
C54 C 0.4435(21) 0.9326(20) 0.1585(22) 0.126(11) Uani 1 d . .
H54A H 0.3859(21) 0.9230(20) 0.1355(22) 0.151 Uiso 1 calc R .
C55 C 0.4937(21) 0.8963(22) 0.2349(23) 0.142(15) Uani 1 d . .
H55A H 0.4721(21) 0.8655(22) 0.2642(23) 0.171 Uiso 1 calc R .
C56 C 0.5862(18) 0.9146(16) 0.2614(17) 0.114(10) Uani 1 d . .
H56A H 0.6260(18) 0.8975(16) 0.3105(17) 0.137 Uiso 1 calc R .
C57 C 0.9636(15) 0.7482(15) 0.4530(12) 0.076(6) Uani 1 d . .
C58 C 0.9845(19) 0.7221(20) 0.3953(16) 0.151(13) Uani 1 d . .
H58A H 0.9640(19) 0.7612(20) 0.3525(16) 0.181 Uiso 1 calc R .
C59 C 1.0286(19) 0.6510(20) 0.3914(17) 0.121(9) Uani 1 d . .
H59A H 1.0606(19) 0.6538(20) 0.3647(17) 0.145 Uiso 1 calc R .
C60 C 1.0240(21) 0.5687(20) 0.4314(23) 0.158(14) Uani 1 d . .
H60A H 1.0295(21) 0.5085(20) 0.4163(23) 0.190 Uiso 1 calc R .
C61 C 1.0103(16) 0.5883(14) 0.4963(15) 0.096(8) Uani 1 d . .
H61A H 1.0261(16) 0.5436(14) 0.5350(15) 0.115 Uiso 1 calc R .
C62 C 0.9726(14) 0.6752(13) 0.5058(10) 0.082(7) Uani 1 d . .
H62A H 0.9555(14) 0.6821(13) 0.5442(10) 0.099 Uiso 1 calc R .
C63 C 0.2148(11) 0.1724(9) 0.3066(10) 0.074(6) Uani 1 d . .
C64 C 0.1658(12) 0.1058(11) 0.3269(13) 0.071(5) Uani 1 d . .
H64A H 0.1825(12) 0.0851(11) 0.3771(13) 0.085 Uiso 1 calc R .
C65 C 0.1019(23) 0.0799(17) 0.2731(16) 0.131(12) Uani 1 d . .
H65A H 0.0730(23) 0.0354(17) 0.2867(16) 0.157 Uiso 1 calc R .
C66 C 0.0636(17) 0.1020(14) 0.1972(19) 0.105(10) Uani 1 d . .
H66A H 0.0127(17) 0.0752(14) 0.1637(19) 0.127 Uiso 1 calc R .
C67 C 0.1053(17) 0.1694(15) 0.1704(14) 0.084(7) Uani 1 d . .
H67A H 0.0837(17) 0.1886(15) 0.1193(14) 0.101 Uiso 1 calc R .
C68 C 0.1810(15) 0.2027(12) 0.2285(15) 0.073(7) Uani 1 d . .
C69 C 0.1878(12) 0.3147(12) 0.1467(11) 0.086(6) Uani 1 d . .
H69A H 0.1571(12) 0.2658(12) 0.1103(11) 0.104 Uiso 1 calc R .
H69B H 0.1477(12) 0.3580(12) 0.1496(11) 0.104 Uiso 1 calc R .
C70 C 0.2372(14) 0.3595(15) 0.1224(15) 0.152(12) Uani 1 d . .
H70A H 0.2487(14) 0.4196(15) 0.1481(15) 0.183 Uiso 1 calc R .
H70B H 0.2019(14) 0.3723(15) 0.0682(15) 0.183 Uiso 1 calc R .
C71 C 0.3079(18) 0.3239(16) 0.0477(12) 0.095(9) Uani 1 d . .
H71A H 0.2591(18) 0.2879(16) 0.0142(12) 0.115 Uiso 1 calc R .
H71B H 0.3022(18) 0.3861(16) 0.0260(12) 0.115 Uiso 1 calc R .
C72 C 0.3783(14) 0.2826(16) 0.0508(14) 0.098(8) Uani 1 d . .
H72A H 0.3735(14) 0.2854(16) -0.0009(14) 0.117 Uiso 1 calc R .
H72B H 0.3754(14) 0.2171(16) 0.0621(14) 0.117 Uiso 1 calc R .
C73 C 0.5239(14) 0.2693(16) 0.0933(13) 0.084(7) Uani 1 d . .
H73A H 0.5141(14) 0.2723(16) 0.0400(13) 0.101 Uiso 1 calc R .
H73B H 0.5260(14) 0.2040(16) 0.1073(13) 0.101 Uiso 1 calc R .
C74 C 0.6038(9) 0.3133(8) 0.1423(7) 0.072(6) Uani 1 d . .
H74A H 0.6471(9) 0.2902(8) 0.1296(7) 0.087 Uiso 1 calc R .
H74B H 0.5998(9) 0.3804(8) 0.1351(7) 0.087 Uiso 1 calc R .
C75 C 0.6987(9) 0.3250(8) 0.2739(7) 0.062(6) Uani 1 d R .
C76 C 0.7415(9) 0.3887(8) 0.2604(7) 0.082(7) Uani 1 d R .
H76A H 0.7185(9) 0.4131(8) 0.2108(7) 0.098 Uiso 1 calc R .
C77 C 0.8249(13) 0.4276(14) 0.3169(13) 0.078(6) Uani 1 d . .
H77A H 0.8557(13) 0.4712(14) 0.3049(13) 0.094 Uiso 1 calc R .
C78 C 0.8492(19) 0.3893(17) 0.3890(14) 0.116(11) Uani 1 d . .
H78A H 0.8987(19) 0.4093(17) 0.4301(14) 0.139 Uiso 1 calc R .
C79 C 0.8039(18) 0.3255(20) 0.4003(15) 0.103(9) Uani 1 d . .
H79A H 0.8257(18) 0.3018(20) 0.4502(15) 0.124 Uiso 1 calc R .
C80 C 0.7297(15) 0.2890(15) 0.3499(10) 0.071(6) Uani 1 d . .
C81 C 0.7143(13) 0.1639(15) 0.4251(11) 0.149(11) Uani 1 d . .
H81A H 0.7501(13) 0.1207(15) 0.4153(11) 0.179 Uiso 1 calc R .
H81B H 0.7497(13) 0.1969(15) 0.4723(11) 0.179 Uiso 1 calc R .
C82 C 0.6648(14) 0.1166(10) 0.4386(11) 0.085(6) Uani 1 d . .
H82A H 0.6964(14) 0.0769(10) 0.4827(11) 0.102 Uiso 1 calc R .
H82B H 0.6339(14) 0.0762(10) 0.3948(11) 0.102 Uiso 1 calc R .
C83 C 0.6073(14) 0.1611(16) 0.5243(13) 0.080(6) Uani 1 d . .
H83A H 0.6635(14) 0.1749(16) 0.5635(13) 0.096 Uiso 1 calc R .
H83B H 0.5946(14) 0.0968(16) 0.5307(13) 0.096 Uiso 1 calc R .
C84 C 0.5441(14) 0.2270(13) 0.5334(9) 0.080(8) Uani 1 d . .
H84A H 0.5498(14) 0.2248(13) 0.5854(9) 0.096 Uiso 1 calc R .
H84B H 0.5512(14) 0.2909(13) 0.5209(9) 0.096 Uiso 1 calc R .
C85 C 0.3989(15) 0.2373(13) 0.4845(10) 0.080(7) Uani 1 d . .
H85A H 0.3945(15) 0.3004(13) 0.4650(10) 0.096 Uiso 1 calc R .
H85B H 0.4091(15) 0.2407(13) 0.5378(10) 0.096 Uiso 1 calc R .
C86 C 0.3193(11) 0.1852(11) 0.4379(10) 0.081(7) Uani 1 d . .
H86A H 0.3293(11) 0.1185(11) 0.4454(10) 0.098 Uiso 1 calc R .
H86B H 0.2776(11) 0.2021(11) 0.4547(10) 0.098 Uiso 1 calc R .

loop_
_atom_type_symbol
_atom_type_description
_atom_type_scat_dispersion_real
_atom_type_scat_dispersion_imag
_atom_type_scat_source
C C 0.0033 0.0016 'International Tables Vol C Tables 4.2.6.8 and 6.1.1.4'
H H 0.0000 0.0000 'International Tables Vol C Tables 4.2.6.8 and 6.1.1.4'
B B 0.0013 0.0007 'International Tables Vol C Tables 4.2.6.8 and 6.1.1.4'
N N 0.0061 0.0033 'International Tables Vol C Tables 4.2.6.8 and 6.1.1.4'
O O 0.0106 0.0060 'International Tables Vol C Tables 4.2.6.8 and 6.1.1.4'
F F 0.0171 0.0103 'International Tables Vol C Tables 4.2.6.8 and 6.1.1.4'
S S 0.1246 0.1234 'International Tables Vol C Tables 4.2.6.8 and 6.1.1.4'
Pd Pd -0.9988 1.0072 'International Tables Vol C Tables 4.2.6.8 and 6.1.1.4'

loop_
_geom_angle_atom_site_label_1
_geom_angle_atom_site_label_2
_geom_angle_atom_site_label_3
_geom_angle
C1 Pd1 N1 176.3(7)
C1 Pd1 S2 85.1(7)
N1 Pd1 S2 97.8(4)
C1 Pd1 S1 82.9(7)
N1 Pd1 S1 94.1(4)
S2 Pd1 S1 167.7(2)
C43 Pd2 N4 178.0(8)
C43 Pd2 S4 84.9(6)
N4 Pd2 S4 93.3(5)
C43 Pd2 S3 82.8(6)
N4 Pd2 S3 99.0(5)
S4 Pd2 S3 167.5(2)
C9 S1 C7 104.8(9)
C9 S1 Pd1 108.8(7)
C7 S1 Pd1 98.9(7)
C15 S2 C8 105.3(10)
C15 S2 Pd1 113.2(8)
C8 S2 Pd1 99.8(6)
C51 S3 C49 103.7(9)
C51 S3 Pd2 118.6(8)
C49 S3 Pd2 100.0(8)
C57 S4 C50 100.2(12)
C57 S4 Pd2 107.5(8)
C50 S4 Pd2 102.0(8)
C69 O1 C68 105.7(17)
C70 O2 C71 111.5(18)
C73 O3 C72 116.6(16)
C75 O4 C74 113.5(13)
C80 O5 C81 124.8(18)
C83 O6 C82 115.4(17)
C84 O7 C85 111.0(15)
C63 O8 C86 118.1(14)
C21 N1 C25 118.4(16)
C21 N1 Pd1 122.2(12)
C25 N1 Pd1 119.3(12)
C29 N2 C28 123.0(15)
C29 N2 C31 115.0(17)
C28 N2 C31 121.9(14)
C37 N3 C33 118.2(16)
C37 N3 C32 118.2(16)
C33 N3 C32 123.4(16)
C40 N4 C41 116.6(14)
C40 N4 Pd2 119.7(11)
C41 N4 Pd2 123.6(12)
F2 B1 F3 110.8(13)
F2 B1 F4 109.1(10)
F3 B1 F4 108.3(11)
F2 B1 F1 109.1(11)
F3 B1 F1 110.4(11)
F4 B1 F1 109.2(12)
F5 B2 F7 109.0(12)
F5 B2 F8 111.8(11)
F7 B2 F8 109.7(13)
F5 B2 F6 110.3(13)
F7 B2 F6 109.0(10)
F8 B2 F6 106.9(12)
F11 B3 F9 109.7(13)
F11 B3 F10 107.6(12)
F9 B3 F10 117.2(17)
F11 B3 F12 109.3(16)
F9 B3 F12 109.0(13)
F10 B3 F12 103.7(12)
F13 B4 F15 110.9(17)
F13 B4 F16 114.1(20)
F15 B4 F16 107.3(18)
F13 B4 F14 108.6(18)
F15 B4 F14 108.2(18)
F16 B4 F14 107.5(16)
C6 C1 C2 122.3(19)
C6 C1 Pd1 124.2(14)
C2 C1 Pd1 113.5(17)
C1 C2 C8 127.1(19)
C1 C2 C3 113.2(21)
C8 C2 C3 119.4(19)
C4 C3 C2 118.3(18)
C5 C4 C3 116.9(15)
C6 C5 C4 124.4(17)
C5 C6 C1 124.3(20)
C5 C6 C7 115.9(17)
C1 C6 C7 119.4(15)
C6 C7 S1 110.8(12)
C2 C8 S2 103.8(13)
C14 C9 C10 122.8(20)
C14 C9 S1 119.4(18)
C10 C9 S1 117.8(15)
C9 C10 C11 109.4(22)
C12 C11 C10 121.7(29)
C11 C12 C13 119.6(21)
C12 C13 C14 119.0(27)
C9 C14 C13 121.9(24)
C20 C15 C16 117.0(21)
C20 C15 S2 126.3(15)
C16 C15 S2 116.7(20)
C15 C16 C17 114.7(26)
C16 C17 C18 118.5(24)
C19 C18 C17 116.5(30)
C18 C19 C20 131.6(30)
C19 C20 C15 120.6(22)
N1 C21 C22 125.0(16)
C21 C22 C23 115.5(18)
C24 C23 C22 116.4(16)
C24 C23 C26 118.5(17)
C22 C23 C26 122.9(20)
C25 C24 C23 116.1(16)
C24 C25 N1 127.1(15)
C30 C26 C27 113.4(18)
C30 C26 C23 122.9(19)
C27 C26 C23 123.7(19)
C28 C27 C26 124.0(17)
N2 C28 C27 119.0(15)
N2 C29 C30 122.4(18)
C26 C30 C29 117.9(17)
N2 C31 C32 106.8(11)
C31 C32 N3 113.0(10)
C34 C33 N3 117.6(18)
C33 C34 C35 122.3(18)
C36 C35 C34 122.8(15)
C36 C35 C38 115.6(14)
C34 C35 C38 121.3(14)
C35 C36 C37 116.2(18)
C36 C37 N3 122.7(19)
C42 C38 C39 119.1(17)
C42 C38 C35 117.9(14)
C39 C38 C35 121.9(15)
C38 C39 C40 122.9(15)
N4 C40 C39 117.0(15)
C42 C41 N4 122.8(17)
C38 C42 C41 120.2(17)
C44 C43 C48 121.3(16)
C44 C43 Pd2 115.5(14)
C48 C43 Pd2 122.9(15)
C43 C44 C50 126.1(19)
C43 C44 C45 115.6(16)
C50 C44 C45 118.3(21)
C46 C45 C44 113.7(20)
C47 C46 C45 122.2(19)
C48 C47 C46 125.8(20)
C47 C48 C43 120.5(19)
C47 C48 C49 123.3(20)
C43 C48 C49 116.2(17)
C48 C49 S3 111.3(15)
C44 C50 S4 104.2(17)
C56 C51 C52 121.9(23)
C56 C51 S3 118.0(20)
C52 C51 S3 119.7(17)
C53 C52 C51 122.6(24)
C54 C53 C52 123.2(29)
C53 C54 C55 122.3(33)
C54 C55 C56 111.3(30)
C51 C56 C55 118.1(26)
C58 C57 C62 113.7(20)
C58 C57 S4 128.4(18)
C62 C57 S4 117.9(18)
C59 C58 C57 130.3(24)
C58 C59 C60 115.0(29)
C61 C60 C59 113.2(25)
C60 C61 C62 123.7(24)
C57 C62 C61 116.1(21)
O8 C63 C68 117.9(17)
O8 C63 C64 124.3(14)
C68 C63 C64 117.8(15)
C65 C64 C63 114.5(22)
C64 C65 C66 133.5(31)
C65 C66 C67 117.1(26)
C68 C67 C66 113.8(23)
C67 C68 C63 123.3(19)
C67 C68 O1 125.2(22)
C63 C68 O1 111.5(19)
C70 C69 O1 109.9(17)
C69 C70 O2 128.2(18)
C72 C71 O2 111.6(19)
C71 C72 O3 122.6(22)
O3 C73 C74 111.5(17)
O4 C74 C73 107.0(14)
C76 C75 O4 125.5(8)
C76 C75 C80 118.5(12)
O4 C75 C80 115.9(16)
C75 C76 C77 126.7(10)
C78 C77 C76 110.5(18)
C79 C78 C77 120.9(25)
C78 C79 C80 129.1(28)
O5 C80 C79 128.6(22)
O5 C80 C75 117.1(20)
C79 C80 C75 114.2(23)
C82 C81 O5 121.2(19)
C81 C82 O6 114.5(15)
O6 C83 C84 109.1(17)
O7 C84 C83 102.7(15)
O7 C85 C86 109.1(15)
O8 C86 C85 109.5(13)

loop_
_geom_bond_atom_site_label_1
_geom_bond_atom_site_label_2
_geom_bond_distance
Pd1 C1 2.08(2)
Pd1 N1 2.176(15)
Pd1 S2 2.275(6)
Pd1 S1 2.296(7)
Pd2 C43 1.93(2)
Pd2 N4 2.112(12)
Pd2 S4 2.286(6)
Pd2 S3 2.314(6)
S1 C9 1.82(2)
S1 C7 1.92(2)
S2 C15 1.69(2)
S2 C8 1.88(2)
S3 C51 1.83(2)
S3 C49 1.78(2)
S4 C57 1.70(2)
S4 C50 1.77(2)
O1 C69 1.37(2)
O1 C68 1.51(2)
O2 C70 1.36(3)
O2 C71 1.51(3)
O3 C73 1.39(2)
O3 C72 1.39(2)
O4 C75 1.37(2)
O4 C74 1.45(2)
O5 C80 1.24(2)
O5 C81 1.47(2)
O6 C83 1.33(2)
O6 C82 1.52(3)
O7 C84 1.42(2)
O7 C85 1.42(3)
O8 C63 1.34(2)
O8 C86 1.45(2)
N1 C21 1.21(2)
N1 C25 1.31(2)
N2 C29 1.27(2)
N2 C28 1.27(2)
N2 C31 1.46(2)
N3 C37 1.38(3)
N3 C33 1.40(2)
N3 C32 1.51(2)
N4 C40 1.33(2)
N4 C41 1.44(2)
B1 F2 1.359(13)
B1 F3 1.361(14)
B1 F4 1.368(13)
B1 F1 1.371(14)
B2 F5 1.352(14)
B2 F7 1.374(14)
B2 F8 1.374(14)
B2 F6 1.380(14)
B3 F11 1.30(2)
B3 F9 1.31(2)
B3 F10 1.36(2)
B3 F12 1.39(2)
B4 F13 1.29(2)
B4 F15 1.34(2)
B4 F16 1.36(2)
B4 F14 1.36(2)
C1 C6 1.28(3)
C1 C2 1.37(3)
C2 C8 1.49(3)
C2 C3 1.51(3)
C3 C4 1.37(3)
C4 C5 1.35(3)
C5 C6 1.20(2)
C6 C7 1.49(2)
C9 C14 1.32(3)
C9 C10 1.36(3)
C10 C11 1.48(3)
C11 C12 1.30(4)
C12 C13 1.27(4)
C13 C14 1.36(3)
C15 C20 1.39(3)
C15 C16 1.45(4)
C16 C17 1.53(4)
C17 C18 1.42(5)
C18 C19 1.23(4)
C19 C20 1.28(3)
C21 C22 1.42(2)
C22 C23 1.43(3)
C23 C24 1.42(2)
C23 C26 1.45(3)
C24 C25 1.32(2)
C26 C30 1.38(3)
C26 C27 1.44(2)
C27 C28 1.34(2)
C29 C30 1.43(3)
C31 C32 1.521(10)
C33 C34 1.34(2)
C34 C35 1.35(2)
C35 C36 1.33(2)
C35 C38 1.52(2)
C36 C37 1.39(3)
C38 C42 1.32(3)
C38 C39 1.31(2)
C39 C40 1.48(2)
C41 C42 1.35(3)
C43 C44 1.41(3)
C43 C48 1.44(3)
C44 C50 1.49(3)
C44 C45 1.62(3)
C45 C46 1.41(3)
C46 C47 1.39(3)
C47 C48 1.26(3)
C48 C49 1.46(3)
C51 C56 1.35(3)
C51 C52 1.28(3)
C52 C53 1.30(3)
C53 C54 1.27(4)
C54 C55 1.44(4)
C55 C56 1.52(4)
C57 C58 1.38(3)
C57 C62 1.42(3)
C58 C59 1.31(3)
C59 C60 1.44(4)
C60 C61 1.42(4)
C61 C62 1.47(3)
C63 C68 1.43(3)
C63 C64 1.46(2)
C64 C65 1.21(3)
C65 C66 1.35(4)
C66 C67 1.45(3)
C67 C68 1.40(3)
C69 C70 1.34(3)
C71 C72 1.37(3)
C73 C74 1.46(3)
C75 C76 1.29
C75 C80 1.42(2)
C76 C77 1.50(2)
C77 C78 1.38(3)
C78 C79 1.31(4)
C79 C80 1.35(3)
C81 C82 1.23(3)
C83 C84 1.54(3)
C85 C86 1.50(3)
